data_7029881
loop_
_publ_author_name
'Kriechbaum, Margit'
'Otte, Daniela'
'List, Manuela'
'Monkowius, Uwe'

_publ_section_title
;
 Facile oxidation of NHC-Au(i) to NHC-Au(iii) complexes by CsBr3.
;
_journal_issue 23
_journal_name_full 'Dalton transactions (Cambridge, England : 2003)'
_journal_page_first 8781
_journal_page_last 8791
_journal_paper_doi 10.1039/c4dt00695j
_journal_volume 43
_journal_year 2014
_chemical_formula_sum 'C18 H22 N2'
_chemical_formula_weight 266.38
_chemical_name_systematic 2,6-Diisopropyl-N-(2-pyridinylmethylene)phenylamine
_space_group_crystal_system tetragonal
_space_group_IT_number 114
_space_group_name_Hall 'P -4 2n'
_space_group_name_H-M_alt 'P -4 21 c'
_symmetry_space_group_name_Hall 'P -4 2n'
_symmetry_space_group_name_H-M 'P -4 21 c'
_atom_sites_solution_hydrogens geom
_atom_sites_solution_primary direct
_atom_sites_solution_secondary difmap
_audit_creation_method 'APEX2 v2010.1-2'
_cell_angle_alpha 90
_cell_angle_beta 90
_cell_angle_gamma 90
_cell_formula_units_Z 8
_cell_length_a 15.3674(11)
_cell_length_b 15.3674(11)
_cell_length_c 13.9783(11)
_cell_measurement_reflns_used 6058
_cell_measurement_temperature 200.(2)
_cell_measurement_theta_max 21.47
_cell_measurement_theta_min 2.91
_cell_volume 3301.1(4)
_computing_cell_refinement 'SAINT Version 7.68A (Bruker, 2009)'
_computing_data_collection 'APEX2 Version 2009.9 (Bruker)'
_computing_data_reduction 'SAINT (Bruker, 2009)'
_computing_molecular_graphics 'ORTEP-3 for Windows version 2.02 (Farrugia, 1997)'
_computing_publication_material 'SHELXL-97 and publCIF (Westrip, 2010)'
_computing_structure_refinement 'SHELXL-97 (Sheldrick, 2008)'
_computing_structure_solution 'SHELXS-97 (Sheldrick, 2008)'
_diffrn_ambient_temperature 200.(2)
_diffrn_detector_area_resol_mean 8.3330
_diffrn_measured_fraction_theta_full 0.999
_diffrn_measured_fraction_theta_max 0.999
_diffrn_measurement_device_type 'SMART X2S'
_diffrn_measurement_method omega-scan
_diffrn_radiation_monochromator 'doubly curved silicon crystal'
_diffrn_radiation_source 'sealed MicroFocus tube'
_diffrn_radiation_type 'Mo K\a'
_diffrn_radiation_wavelength 0.71073
_diffrn_reflns_av_R_equivalents 0.0657
_diffrn_reflns_av_sigmaI/netI 0.0227
_diffrn_reflns_limit_h_max 17
_diffrn_reflns_limit_h_min -17
_diffrn_reflns_limit_k_max 17
_diffrn_reflns_limit_k_min -17
_diffrn_reflns_limit_l_max 14
_diffrn_reflns_limit_l_min -16
_diffrn_reflns_number 34152
_diffrn_reflns_theta_full 24.28
_diffrn_reflns_theta_max 24.28
_diffrn_reflns_theta_min 2.65
_exptl_absorpt_coefficient_mu 0.063
_exptl_absorpt_correction_T_max 0.98
_exptl_absorpt_correction_T_min 0.98
_exptl_absorpt_correction_type multi-scan
_exptl_absorpt_process_details 'SADABS V2008/1 (Bruker AXS)'
_exptl_crystal_colour colourless
_exptl_crystal_density_diffrn 1.072
_exptl_crystal_density_method 'not measured'
_exptl_crystal_description cubic
_exptl_crystal_F_000 1152
_exptl_crystal_size_max 0.40
_exptl_crystal_size_mid 0.32
_exptl_crystal_size_min 0.29
_refine_diff_density_max 0.134
_refine_diff_density_min -0.109
_refine_ls_abs_structure_details 'Flack H D (1983), Acta Cryst. A39, 876-881'
_refine_ls_abs_structure_Flack 0.(10)
_refine_ls_extinction_coef 0.0021(4)
_refine_ls_extinction_method SHELXL
_refine_ls_goodness_of_fit_ref 1.012
_refine_ls_hydrogen_treatment constr
_refine_ls_matrix_type full
_refine_ls_number_parameters 186
_refine_ls_number_reflns 1507
_refine_ls_number_restraints 0
_refine_ls_restrained_S_all 1.012
_refine_ls_R_factor_all 0.0434
_refine_ls_R_factor_gt 0.0348
_refine_ls_shift/su_max 0.000
_refine_ls_shift/su_mean 0.000
_refine_ls_structure_factor_coef Fsqd
_refine_ls_weighting_details 'calc w=1/[\s^2^(Fo^2^)+(0.0525P)^2^+0.5536P] where P=(Fo^2^+2Fc^2^)/3'
_refine_ls_weighting_scheme calc
_refine_ls_wR_factor_gt 0.0851
_refine_ls_wR_factor_ref 0.0916
_reflns_number_gt 1323
_reflns_number_total 1507
_reflns_threshold_expression >2sigma(I)
_cod_data_source_file c4dt00695j2.cif
_cod_data_source_block I
_cod_depositor_comments 'Adding full bibliography for 7029880--7029888.cif.'
_cod_database_code 7029881

loop_
_space_group_symop_operation_xyz
'x, y, z'
'y, -x, -z'
'-y, x, -z'
'x+1/2, -y+1/2, -z+1/2'
'-x+1/2, y+1/2, -z+1/2'
'-x, -y, z'
'-y+1/2, -x+1/2, z+1/2'
'y+1/2, x+1/2, z+1/2'

loop_
_atom_site_type_symbol
_atom_site_label
_atom_site_fract_x
_atom_site_fract_y
_atom_site_fract_z
_atom_site_U_iso_or_equiv
_atom_site_adp_type
_atom_site_calc_flag
_atom_site_refinement_flags
_atom_site_occupancy
N N2 0.37030(10) 0.83990(11) 0.75593(13) 0.0332(4) Uani d . 1
N N1 0.38820(12) 1.06718(13) 0.7881(2) 0.0576(7) Uani d . 1
C C1 0.4205(3) 0.6957(2) 0.5119(2) 0.0792(10) Uani d . 1
H H1A 0.3734 0.6587 0.5361 0.119 Uiso calc R 1
H H1B 0.4723 0.66 0.5003 0.119 Uiso calc R 1
H H1C 0.4022 0.7232 0.452 0.119 Uiso calc R 1
C C2 0.44157(19) 0.76524(18) 0.58509(19) 0.0502(7) Uani d . 1
H H2 0.389 0.8031 0.5915 0.06 Uiso calc R 1
C C3 0.46129(15) 0.72851(16) 0.68315(18) 0.0390(6) Uani d . 1
C C4 0.42875(13) 0.76782(13) 0.76605(17) 0.0320(5) Uani d . 1
C C5 0.39846(13) 0.91487(14) 0.77410(19) 0.0367(5) Uani d . 1
H H5 0.4581 0.921 0.7906 0.044 Uiso calc R 1
C C6 0.34427(13) 0.99351(14) 0.77119(16) 0.0336(5) Uani d . 1
C C7 0.25619(14) 0.99287(16) 0.75452(18) 0.0397(5) Uani d . 1
H H7 0.2262 0.9397 0.7441 0.048 Uiso calc R 1
C C8 0.21248(15) 1.07089(16) 0.7533(2) 0.0547(8) Uani d . 1
H H8 0.1516 1.0723 0.7414 0.066 Uiso calc R 1
C C9 0.25695(15) 1.14636(16) 0.7692(2) 0.0539(7) Uani d . 1
H H9 0.2278 1.2009 0.7681 0.065 Uiso calc R 1
C C10 0.34371(16) 1.14180(16) 0.7865(3) 0.0608(8) Uani d . 1
H H10 0.3744 1.1944 0.798 0.073 Uiso calc R 1
C C11 0.5160(3) 0.8226(2) 0.5508(3) 0.0849(11) Uani d . 1
H H11A 0.569 0.7876 0.545 0.127 Uiso calc R 1
H H11B 0.5256 0.8696 0.597 0.127 Uiso calc R 1
H H11C 0.5012 0.8476 0.4884 0.127 Uiso calc R 1
C C12 0.51503(16) 0.65565(16) 0.6942(2) 0.0485(7) Uani d . 1
H H12 0.5397 0.6288 0.6394 0.058 Uiso calc R 1
C C13 0.53265(15) 0.62246(15) 0.7835(2) 0.0509(7) Uani d . 1
H H13 0.5687 0.5725 0.7897 0.061 Uiso calc R 1
C C14 0.49869(16) 0.66079(16) 0.86339(19) 0.0449(6) Uani d . 1
H H14 0.5113 0.6369 0.9245 0.054 Uiso calc R 1
C C15 0.44588(14) 0.73442(15) 0.85685(18) 0.0368(6) Uani d . 1
C C16 0.41096(17) 0.77565(17) 0.94754(18) 0.0447(6) Uani d . 1
H H16 0.3646 0.8179 0.9285 0.054 Uiso calc R 1
C C17 0.4828(2) 0.8271(2) 0.9989(2) 0.0681(9) Uani d . 1
H H17A 0.5298 0.7875 1.0174 0.102 Uiso calc R 1
H H17B 0.4587 0.8549 1.0562 0.102 Uiso calc R 1
H H17C 0.5058 0.8719 0.9558 0.102 Uiso calc R 1
C C18 0.3699(2) 0.7099(2) 1.0149(2) 0.0767(10) Uani d . 1
H H18A 0.4137 0.6673 1.0346 0.115 Uiso calc R 1
H H18B 0.3221 0.68 0.982 0.115 Uiso calc R 1
H H18C 0.3472 0.74 1.0714 0.115 Uiso calc R 1

loop_
_atom_site_aniso_label
_atom_site_aniso_U_11
_atom_site_aniso_U_22
_atom_site_aniso_U_33
_atom_site_aniso_U_12
_atom_site_aniso_U_13
_atom_site_aniso_U_23
N2 0.0276(8) 0.0322(9) 0.0398(11) 0.0023(8) -0.0016(8) 0.0014(8)
N1 0.0311(10) 0.0305(10) 0.111(2) 0.0002(8) -0.0038(12) 0.0011(13)
C1 0.105(3) 0.080(2) 0.0522(18) 0.005(2) -0.0032(19) -0.0162(18)
C2 0.0577(17) 0.0461(14) 0.0467(15) 0.0031(13) 0.0059(13) -0.0043(12)
C3 0.0327(12) 0.0326(12) 0.0517(15) -0.0011(10) 0.0059(11) -0.0028(11)
C4 0.0234(10) 0.0263(10) 0.0464(13) -0.0021(8) -0.0014(10) 0.0007(10)
C5 0.0235(10) 0.0320(12) 0.0546(14) -0.0013(9) -0.0003(11) 0.0040(12)
C6 0.0280(11) 0.0303(11) 0.0426(12) -0.0005(9) 0.0001(10) 0.0025(11)
C7 0.0279(11) 0.0386(12) 0.0525(13) 0.0016(10) -0.0055(10) -0.0083(12)
C8 0.0290(12) 0.0479(14) 0.087(2) 0.0074(11) -0.0132(14) -0.0084(15)
C9 0.0367(13) 0.0389(14) 0.086(2) 0.0106(11) -0.0037(15) -0.0028(15)
C10 0.0368(14) 0.0317(13) 0.114(3) 0.0024(11) -0.0013(16) 0.0013(15)
C11 0.098(3) 0.088(2) 0.069(2) -0.020(2) 0.017(2) 0.0164(19)
C12 0.0370(14) 0.0401(14) 0.0682(18) 0.0032(12) 0.0093(12) -0.0118(14)
C13 0.0329(13) 0.0356(13) 0.084(2) 0.0059(11) -0.0063(14) 0.0027(14)
C14 0.0368(12) 0.0375(13) 0.0603(16) 0.0027(11) -0.0096(14) 0.0062(13)
C15 0.0290(12) 0.0316(12) 0.0496(14) -0.0028(10) -0.0035(11) 0.0017(11)
C16 0.0510(15) 0.0428(14) 0.0402(14) 0.0016(12) -0.0016(12) 0.0074(11)
C17 0.076(2) 0.070(2) 0.0584(18) -0.0049(18) -0.0121(17) -0.0100(16)
C18 0.101(3) 0.0624(19) 0.0663(19) -0.007(2) 0.0240(19) 0.0087(16)

loop_
_atom_type_symbol
_atom_type_description
_atom_type_scat_dispersion_real
_atom_type_scat_dispersion_imag
_atom_type_scat_source
C C 0.0033 0.0000 'International Tables Vol C Tables 4.2.6.8 and 6.1.1.4'
H H 0.0000 0.0000 'International Tables Vol C Tables 4.2.6.8 and 6.1.1.4'
N N 0.0061 0.0000 'International Tables Vol C Tables 4.2.6.8 and 6.1.1.4'

loop_
_geom_angle_atom_site_label_1
_geom_angle_atom_site_label_2
_geom_angle_atom_site_label_3
_geom_angle
C5 N2 C4 118.22(16)
C10 N1 C6 117.71(19)
C2 C1 H1A 109.5
C2 C1 H1B 109.5
H1A C1 H1B 109.5
C2 C1 H1C 109.5
H1A C1 H1C 109.5
H1B C1 H1C 109.5
C3 C2 C1 113.0(2)
C3 C2 C11 110.6(2)
C1 C2 C11 110.9(3)
C3 C2 H2 107.4
C1 C2 H2 107.4
C11 C2 H2 107.4
C4 C3 C12 117.7(2)
C4 C3 C2 121.2(2)
C12 C3 C2 121.1(2)
C15 C4 C3 121.84(19)
C15 C4 N2 119.5(2)
C3 C4 N2 118.4(2)
N2 C5 C6 123.63(18)
N2 C5 H5 118.2
C6 C5 H5 118.2
N1 C6 C7 122.2(2)
N1 C6 C5 113.90(17)
C7 C6 C5 123.9(2)
C6 C7 C8 118.5(2)
C6 C7 H7 120.7
C8 C7 H7 120.7
C9 C8 C7 119.6(2)
C9 C8 H8 120.2
C7 C8 H8 120.2
C10 C9 C8 118.5(2)
C10 C9 H9 120.7
C8 C9 H9 120.7
N1 C10 C9 123.4(2)
N1 C10 H10 118.3
C9 C10 H10 118.3
C2 C11 H11A 109.5
C2 C11 H11B 109.5
H11A C11 H11B 109.5
C2 C11 H11C 109.5
H11A C11 H11C 109.5
H11B C11 H11C 109.5
C13 C12 C3 120.9(2)
C13 C12 H12 119.6
C3 C12 H12 119.6
C14 C13 C12 120.4(2)
C14 C13 H13 119.8
C12 C13 H13 119.8
C13 C14 C15 121.2(2)
C13 C14 H14 119.4
C15 C14 H14 119.4
C4 C15 C14 117.9(2)
C4 C15 C16 122.7(2)
C14 C15 C16 119.4(2)
C15 C16 C18 112.8(2)
C15 C16 C17 110.6(2)
C18 C16 C17 110.6(3)
C15 C16 H16 107.5
C18 C16 H16 107.5
C17 C16 H16 107.5
C16 C17 H17A 109.5
C16 C17 H17B 109.5
H17A C17 H17B 109.5
C16 C17 H17C 109.5
H17A C17 H17C 109.5
H17B C17 H17C 109.5
C16 C18 H18A 109.5
C16 C18 H18B 109.5
H18A C18 H18B 109.5
C16 C18 H18C 109.5
H18A C18 H18C 109.5
H18B C18 H18C 109.5

loop_
_geom_bond_atom_site_label_1
_geom_bond_atom_site_label_2
_geom_bond_distance
N2 C5 1.257(3)
N2 C4 1.433(3)
N1 C10 1.335(3)
N1 C6 1.339(3)
C1 C2 1.515(4)
C1 H1A 0.98
C1 H1B 0.98
C1 H1C 0.98
C2 C3 1.513(4)
C2 C11 1.521(4)
C2 H2 1.0
C3 C4 1.399(3)
C3 C12 1.400(3)
C4 C15 1.394(3)
C5 C6 1.468(3)
C5 H5 0.95
C6 C7 1.374(3)
C7 C8 1.374(3)
C7 H7 0.95
C8 C9 1.364(3)
C8 H8 0.95
C9 C10 1.357(3)
C9 H9 0.95
C10 H10 0.95
C11 H11A 0.98
C11 H11B 0.98
C11 H11C 0.98
C12 C13 1.375(4)
C12 H12 0.95
C13 C14 1.366(4)
C13 H13 0.95
C14 C15 1.395(3)
C14 H14 0.95
C15 C16 1.515(3)
C16 C18 1.518(4)
C16 C17 1.536(4)
C16 H16 1.0
C17 H17A 0.98
C17 H17B 0.98
C17 H17C 0.98
C18 H18A 0.98
C18 H18B 0.98
C18 H18C 0.98
